data_4115064
loop_
_publ_author_name
'Mikio Yasutake'
'Toru Koga'
'Youichi Sakamoto'
'Shingo Komatsu'
'Ming Zhou'
'Katsuya Sako'
'Hitoshi Tatemitsu'
'Satoru Onaka'
'Yoshio Aso'
'Shinobu Inoue'
'Teruo Shinmyozu'

_publ_section_title
;
 An Alternative Synthetic Route of [35](1,2,3,4,5)Cyclophane, and
 Structural Properties of Multibridged [3n]Cyclophanes and Their
 Charge-Transfer Complexes in the Solid State1
;
_journal_name_full 'Journal of the American Chemical Society'
_journal_page_first 10136
_journal_page_last 10145
_journal_paper_doi 10.1021/ja012363k
_journal_volume 124
_journal_year 2002
_chemical_formula_moiety 'C27 H28 O '
_chemical_formula_sum 'C27 H28 O'
_chemical_formula_weight 368.52
_space_group_IT_number 14
_symmetry_cell_setting monoclinic
_symmetry_Int_Tables_number 14
_symmetry_space_group_name_Hall '-P 2yn'
_symmetry_space_group_name_H-M 'P 1 21/n 1'
_cell_angle_alpha 90
_cell_angle_beta 102.874(2)
_cell_angle_gamma 90
_cell_formula_units_Z 8
_cell_length_a 13.4439(5)
_cell_length_b 14.3564(6)
_cell_length_c 19.5718(9)
_cell_measurement_reflns_used 34001
_cell_measurement_temperature 93.2
_cell_measurement_theta_max 27.4
_cell_measurement_theta_min 1.7
_cell_volume 3682.5(3)
_computing_cell_refinement PROCESS-AUTO
_computing_data_collection PROCESS-AUTO
_computing_data_reduction 'teXsan Ver. 1.11'
_computing_publication_material 'teXsan Ver. 1.11'
_computing_structure_refinement SHELXL97
_computing_structure_solution SIR92
_diffrn_detector_area_resol_mean 10.00
_diffrn_measurement_device_type 'Rigaku RAXIS-RAPID Imaging Plate'
_diffrn_measurement_method \w
_diffrn_radiation_type 'Mo K\a'
_diffrn_radiation_wavelength 0.7107
_diffrn_reflns_av_R_equivalents 0.000
_diffrn_reflns_limit_h_max 17
_diffrn_reflns_limit_h_min 0
_diffrn_reflns_limit_k_max 18
_diffrn_reflns_limit_k_min 0
_diffrn_reflns_limit_l_max 24
_diffrn_reflns_limit_l_min -25
_diffrn_reflns_number 30303
_diffrn_reflns_theta_max 27.48
_exptl_absorpt_coefficient_mu 0.078
_exptl_absorpt_correction_T_max 0.984
_exptl_absorpt_correction_T_min 0.666
_exptl_absorpt_correction_type multi-scan
_exptl_absorpt_process_details '(Higashi, 1995)'
_exptl_crystal_colour colorless
_exptl_crystal_density_diffrn 1.329
_exptl_crystal_description prism
_exptl_crystal_size_max 0.400
_exptl_crystal_size_mid 0.200
_exptl_crystal_size_min 0.200
_refine_diff_density_max 0.46
_refine_diff_density_min -0.29
_refine_ls_extinction_coef 0.0084
_refine_ls_extinction_expression Fc^*^=kFc[1+0.001xFc^2^\l^3^/sin(2\q)]^-1/4^
_refine_ls_extinction_method SHELXL
_refine_ls_goodness_of_fit_ref 0.969
_refine_ls_hydrogen_treatment noref
_refine_ls_number_parameters 515
_refine_ls_number_reflns 5832
_refine_ls_R_factor_gt 0.0488
_refine_ls_shift/su_max 0.0000
_refine_ls_structure_factor_coef Fsqd
_refine_ls_weighting_details 'w = 1/[\s^2^(Fo^2^) + (0.0895P)^2^+0.0000P] where P=(Fo^2^+2Fc^2^)/3'
_refine_ls_weighting_scheme calc
_refine_ls_wR_factor_ref 0.1433
_reflns_number_gt 5832
_reflns_number_total 8388
_reflns_threshold_expression >2.0sigma(I)
_cod_data_source_file ja012363k_14.cif
_cod_data_source_block 34CPeno-18
_cod_original_formula_sum 'C27 H28 O '
_cod_database_code 4115064

loop_
_symmetry_equiv_pos_as_xyz
x,y,z
1/2-x,1/2+y,1/2-z
-x,-y,-z
1/2+x,1/2-y,1/2+z

loop_
_atom_site_label
_atom_site_type_symbol
_atom_site_fract_x
_atom_site_fract_y
_atom_site_fract_z
_atom_site_U_iso_or_equiv
_atom_site_adp_type
_atom_site_occupancy
_atom_site_calc_flag
_atom_site_refinement_flags
O(1) O 0.66898(9) 0.68401(9) 0.42966(6) 0.0268(3) Uani 1.00 d .
O(2) O 0.9836(6) -0.0676(6) 0.3682(4) 0.020(2) Uani 0.15 d P
O(3) O 0.9653(1) 0.1925(1) 0.48754(8) 0.0299(3) Uani 0.85 d P
C(1) C 0.6089(1) 0.4257(1) 0.54740(8) 0.0181(3) Uani 1.00 d .
C(2) C 0.6547(1) 0.4849(1) 0.50614(8) 0.0172(3) Uani 1.00 d .
C(3) C 0.6632(1) 0.5799(1) 0.52364(8) 0.0169(3) Uani 1.00 d .
C(4) C 0.6322(1) 0.6173(1) 0.58178(8) 0.0176(3) Uani 1.00 d .
C(5) C 0.5864(1) 0.5573(1) 0.62243(8) 0.0181(3) Uani 1.00 d .
C(6) C 0.5716(1) 0.4643(1) 0.60199(8) 0.0191(3) Uani 1.00 d .
C(7) C 0.6084(1) 0.3201(1) 0.54111(9) 0.0220(4) Uani 1.00 d .
C(8) C 0.6801(1) 0.2716(1) 0.6042(1) 0.0247(4) Uani 1.00 d .
C(9) C 0.7963(1) 0.2921(1) 0.62073(9) 0.0240(4) Uani 1.00 d .
C(10) C 0.8225(1) 0.3935(1) 0.63876(9) 0.0198(3) Uani 1.00 d .
C(11) C 0.8592(1) 0.4548(1) 0.59383(8) 0.0183(3) Uani 1.00 d .
C(12) C 0.8655(1) 0.5503(1) 0.61062(8) 0.0182(3) Uani 1.00 d .
C(13) C 0.8360(1) 0.5868(1) 0.67031(8) 0.0198(3) Uani 1.00 d .
C(14) C 0.7993(1) 0.5243(1) 0.71416(8) 0.0205(3) Uani 1.00 d .
C(15) C 0.7977(1) 0.4297(1) 0.69862(9) 0.0216(4) Uani 1.00 d .
C(16) C 0.8850(1) 0.4214(1) 0.52619(9) 0.0210(3) Uani 1.00 d .
C(17) C 0.7959(1) 0.3866(1) 0.46824(9) 0.0221(4) Uani 1.00 d .
C(18) C 0.7006(1) 0.4486(1) 0.44701(8) 0.0199(3) Uani 1.00 d .
C(19) C 0.7171(1) 0.6434(1) 0.48209(8) 0.0185(3) Uani 1.00 d .
C(20) C 0.8286(1) 0.6578(1) 0.50443(9) 0.0202(3) Uani 1.00 d .
C(21) C 0.8930(1) 0.6181(1) 0.55940(9) 0.0203(3) Uani 1.00 d .
C(22) C 0.8372(1) 0.6914(1) 0.68186(9) 0.0252(4) Uani 1.00 d .
C(23) C 0.7325(1) 0.7406(1) 0.66916(9) 0.0257(4) Uani 1.00 d .
C(24) C 0.6537(1) 0.7195(1) 0.60092(9) 0.0219(4) Uani 1.00 d .
C(25) C 0.5626(1) 0.5853(1) 0.69176(9) 0.0223(4) Uani 1.00 d .
C(26) C 0.6319(1) 0.5380(1) 0.75599(9) 0.0250(4) Uani 1.00 d .
C(27) C 0.7483(1) 0.5557(1) 0.77218(9) 0.0250(4) Uani 1.00 d .
C(28) C 0.6419(1) -0.0511(1) 0.32423(9) 0.0222(4) Uani 1.00 d .
C(29) C 0.7444(1) -0.0542(1) 0.35996(9) 0.0197(3) Uani 1.00 d .
C(30) C 0.8171(1) -0.0089(1) 0.33014(9) 0.0191(3) Uani 1.00 d .
C(31) C 0.7905(1) 0.0402(1) 0.26624(8) 0.0190(3) Uani 1.00 d .
C(32) C 0.6877(1) 0.0427(1) 0.23116(8) 0.0193(3) Uani 1.00 d .
C(33) C 0.6168(1) -0.0061(1) 0.25945(9) 0.0226(4) Uani 1.00 d .
C(34) C 0.5549(1) -0.0830(1) 0.3570(1) 0.0287(4) Uani 1.00 d .
C(35) C 0.4927(1) -0.0021(2) 0.3781(1) 0.0309(4) Uani 1.00 d .
C(36) C 0.5441(1) 0.0714(1) 0.4322(1) 0.0276(4) Uani 1.00 d .
C(37) C 0.6284(1) 0.1257(1) 0.40978(9) 0.0212(3) Uani 1.00 d .
C(38) C 0.7319(1) 0.1152(1) 0.44172(8) 0.0192(3) Uani 1.00 d .
C(39) C 0.8041(1) 0.1585(1) 0.41045(8) 0.0185(3) Uani 1.00 d .
C(40) C 0.7775(1) 0.2092(1) 0.34735(8) 0.0190(3) Uani 1.00 d .
C(41) C 0.6738(1) 0.2197(1) 0.31594(8) 0.0202(3) Uani 1.00 d .
C(42) C 0.6024(1) 0.1808(1) 0.34960(9) 0.0225(4) Uani 1.00 d .
C(43) C 0.7670(1) 0.0518(1) 0.50513(9) 0.0213(3) Uani 1.00 d .
C(44) C 0.7454(1) -0.0533(1) 0.49361(9) 0.0224(4) Uani 1.00 d .
C(45) C 0.7776(1) -0.1008(1) 0.43120(9) 0.0221(4) Uani 1.00 d .
C(46) C 0.9257(1) -0.0054(1) 0.37145(9) 0.0227(4) Uani 1.00 d .
C(47) C 0.9666(1) 0.0615(1) 0.41856(9) 0.0246(4) Uani 1.00 d .
C(48) C 0.9153(1) 0.1415(1) 0.44139(9) 0.0230(4) Uani 1.00 d .
C(49) C 0.8609(1) 0.2460(1) 0.31315(9) 0.0235(4) Uani 1.00 d .
C(50) C 0.8683(1) 0.2007(1) 0.24300(9) 0.0229(4) Uani 1.00 d .
C(51) C 0.8721(1) 0.0937(1) 0.23980(9) 0.0218(4) Uani 1.00 d .
C(52) C 0.6475(1) 0.1064(1) 0.16907(8) 0.0216(3) Uani 1.00 d .
C(53) C 0.5843(1) 0.1896(1) 0.18729(9) 0.0242(4) Uani 1.00 d .
C(54) C 0.6352(1) 0.2613(1) 0.24334(9) 0.0231(4) Uani 1.00 d .
H(1) H 0.5344 0.4254 0.6265 0.0233 Uiso 1.00 calc .
H(2) H 0.5408 0.2984 0.5382 0.0267 Uiso 1.00 calc .
H(3) H 0.6297 0.3039 0.4996 0.0267 Uiso 1.00 calc .
H(4) H 0.6564 0.2880 0.6447 0.0304 Uiso 1.00 calc .
H(5) H 0.6725 0.2065 0.5963 0.0304 Uiso 1.00 calc .
H(6) H 0.8283 0.2547 0.6594 0.0294 Uiso 1.00 calc .
H(7) H 0.8220 0.2760 0.5808 0.0294 Uiso 1.00 calc .
H(8) H 0.7785 0.3874 0.7307 0.0263 Uiso 1.00 calc .
H(9) H 0.9162 0.4717 0.5075 0.0254 Uiso 1.00 calc .
H(10) H 0.9321 0.3716 0.5377 0.0254 Uiso 1.00 calc .
H(11) H 0.8219 0.3773 0.4274 0.0268 Uiso 1.00 calc .
H(12) H 0.7743 0.3288 0.4833 0.0268 Uiso 1.00 calc .
H(13) H 0.6497 0.4134 0.4164 0.0243 Uiso 1.00 calc .
H(14) H 0.7187 0.5009 0.4226 0.0243 Uiso 1.00 calc .
H(15) H 0.8580 0.6996 0.4769 0.0246 Uiso 1.00 calc .
H(16) H 0.9630 0.6347 0.5664 0.0245 Uiso 1.00 calc .
H(17) H 0.8713 0.7028 0.7290 0.0305 Uiso 1.00 calc .
H(18) H 0.8748 0.7186 0.6512 0.0305 Uiso 1.00 calc .
H(19) H 0.7023 0.7245 0.7069 0.0315 Uiso 1.00 calc .
H(20) H 0.7452 0.8058 0.6699 0.0315 Uiso 1.00 calc .
H(21) H 0.6771 0.7477 0.5635 0.0268 Uiso 1.00 calc .
H(22) H 0.5911 0.7471 0.6048 0.0268 Uiso 1.00 calc .
H(23) H 0.5708 0.6509 0.6969 0.0276 Uiso 1.00 calc .
H(24) H 0.4938 0.5692 0.6908 0.0276 Uiso 1.00 calc .
H(25) H 0.6082 0.5572 0.7960 0.0307 Uiso 1.00 calc .
H(26) H 0.6223 0.4726 0.7497 0.0307 Uiso 1.00 calc .
H(27) H 0.7787 0.5231 0.8139 0.0301 Uiso 1.00 calc .
H(28) H 0.7598 0.6207 0.7794 0.0301 Uiso 1.00 calc .
H(29) H 0.5483 -0.0088 0.2334 0.0270 Uiso 1.00 calc .
H(30) H 0.5105 -0.1212 0.3241 0.0349 Uiso 1.00 calc .
H(31) H 0.5832 -0.1185 0.3978 0.0349 Uiso 1.00 calc .
H(32) H 0.4641 0.0306 0.3362 0.0377 Uiso 1.00 calc .
H(33) H 0.4399 -0.0296 0.3963 0.0377 Uiso 1.00 calc .
H(34) H 0.4934 0.1143 0.4391 0.0334 Uiso 1.00 calc .
H(35) H 0.5725 0.0408 0.4750 0.0334 Uiso 1.00 calc .
H(36) H 0.5322 0.1928 0.3306 0.0273 Uiso 1.00 calc .
H(37) H 0.8389 0.0592 0.5206 0.0259 Uiso 1.00 calc .
H(38) H 0.7344 0.0720 0.5407 0.0259 Uiso 1.00 calc .
H(39) H 0.7798 -0.0844 0.5349 0.0275 Uiso 1.00 calc .
H(40) H 0.6740 -0.0616 0.4874 0.0275 Uiso 1.00 calc .
H(41) H 0.7500 -0.1620 0.4271 0.0264 Uiso 1.00 calc .
H(42) H 0.8500 -0.1042 0.4418 0.0264 Uiso 1.00 calc .
H(43) H 1.0371 0.0555 0.4392 0.0300 Uiso 1.00 calc .
H(44) H 0.8490 0.3108 0.3050 0.0292 Uiso 1.00 calc .
H(45) H 0.9243 0.2372 0.3453 0.0292 Uiso 1.00 calc .
H(46) H 0.8104 0.2204 0.2087 0.0281 Uiso 1.00 calc .
H(47) H 0.9286 0.2236 0.2313 0.0281 Uiso 1.00 calc .
H(48) H 0.9365 0.0745 0.2670 0.0261 Uiso 1.00 calc .
H(49) H 0.8668 0.0766 0.1923 0.0261 Uiso 1.00 calc .
H(50) H 0.7040 0.1304 0.1529 0.0263 Uiso 1.00 calc .
H(51) H 0.6054 0.0709 0.1330 0.0263 Uiso 1.00 calc .
H(52) H 0.5602 0.2231 0.1451 0.0289 Uiso 1.00 calc .
H(53) H 0.5281 0.1637 0.2028 0.0289 Uiso 1.00 calc .
H(54) H 0.5866 0.3081 0.2466 0.0283 Uiso 1.00 calc .
H(55) H 0.6914 0.2885 0.2288 0.0283 Uiso 1.00 calc .

loop_
_atom_site_aniso_label
_atom_site_aniso_U_11
_atom_site_aniso_U_22
_atom_site_aniso_U_33
_atom_site_aniso_U_12
_atom_site_aniso_U_13
_atom_site_aniso_U_23
O(1) 0.0316(7) 0.0260(7) 0.0224(6) 0.0009(6) 0.0049(5) 0.0035(5)
O(2) 0.021(4) 0.027(4) 0.015(4) -0.001(3) .009(3) -0.007(3)
O(3) 0.0308(8) 0.0291(8) 0.0255(8) -0.0090(7) -0.0034(6) -0.0039(7)
C(1) 0.0166(7) 0.0181(8) 0.0177(8) -0.0017(6) .0001(6) -0.0002(6)
C(2) 0.0167(7) 0.0184(8) 0.0146(7) -0.0002(6) -0.0004(6) -0.0002(6)
C(3) 0.0149(7) 0.0186(8) 0.0156(8) 0.0012(6) -0.0002(6) 0.0012(6)
C(4) 0.0161(7) 0.0171(8) 0.0182(8) 0.0015(6) 0.0012(6) 0.0004(6)
C(5) 0.0145(7) 0.0226(8) 0.0168(8) 0.0027(6) 0.0027(6) -0.0001(6)
C(6) 0.0158(7) 0.0209(8) 0.0201(8) -0.0019(6) 0.0030(6) 0.0037(7)
C(7) 0.0253(8) 0.0176(8) 0.0236(9) -0.0037(7) .0068(7) -0.0012(7)
C(8) 0.0314(9) 0.0162(8) 0.0283(9) 0.0010(7) 0.0104(8) 0.0028(7)
C(9) 0.0275(9) 0.0224(9) 0.0231(9) 0.0059(7) 0.0080(7) 0.0066(7)
C(10) 0.0165(7) 0.0223(8) 0.0197(8) 0.0033(7) 0.0022(6) 0.0039(7)
C(11) 0.0155(7) 0.0235(8) 0.0151(7) 0.0024(7) 0.0020(6) 0.0004(7)
C(12) 0.0141(7) 0.0244(9) 0.0151(8) -0.0013(7) .0012(6) -0.0007(7)
C(13) 0.0160(7) 0.0278(9) 0.0145(8) -0.0009(7) .0011(6) -0.0031(7)
C(14) 0.0171(7) 0.0297(9) 0.0136(8) -0.0001(7) .0012(6) -0.0016(7)
C(15) 0.0194(8) 0.0291(9) 0.0163(8) 0.0013(7) 0.0038(6) 0.0066(7)
C(16) 0.0231(8) 0.0208(8) 0.0216(9) 0.0029(7) 0.0099(7) 0.0006(7)
C(17) 0.0305(9) 0.0189(8) 0.0189(8) 0.0004(7) 0.0097(7) -0.0038(7)
C(18) 0.0260(8) 0.0186(8) 0.0147(8) -0.0025(7) .0039(6) -0.0023(6)
C(19) 0.0240(8) 0.0163(8) 0.0157(8) 0.0018(7) 0.0052(6) -0.0016(6)
C(20) 0.0248(8) 0.0186(8) 0.0194(8) -0.0025(7) .0093(7) -0.0004(7)
C(21) 0.0207(8) 0.0214(8) 0.0205(8) -0.0035(7) .0080(7) -0.0050(7)
C(22) 0.0265(9) 0.0312(10) 0.0183(8) -0.0074(8) .0061(7) -0.0080(7)
C(23) 0.0333(10) 0.0204(9) 0.0257(9) -0.0047(8) .0115(8) -0.0075(7)
C(24) 0.0253(8) 0.0184(8) 0.0245(9) 0.0011(7) 0.0106(7) -0.0022(7)
C(25) 0.0202(8) 0.0251(9) 0.0244(9) 0.0000(7) 0.0106(7) -0.0024(7)
C(26) 0.0254(9) 0.035(1) 0.0178(8) 0.0006(8) 0.0109(7) -0.0021(7)
C(27) 0.0264(9) 0.035(1) 0.0146(8) -0.0011(8) .0070(7) -0.0024(7)
C(28) 0.0237(8) 0.0187(8) 0.0226(9) -0.0050(7) .0019(7) -0.0016(7)
C(29) 0.0244(8) 0.0125(7) 0.0211(8) 0.0003(6) 0.0026(7) -0.0029(6)
C(30) 0.0210(8) 0.0152(8) 0.0208(8) 0.0024(6) 0.0041(6) -0.0047(6)
C(31) 0.0234(8) 0.0166(8) 0.0176(8) 0.0011(7) 0.0057(6) -0.0055(6)
C(32) 0.0233(8) 0.0178(8) 0.0166(8) -0.0003(7) .0039(6) -0.0049(6)
C(33) 0.0213(8) 0.0231(9) 0.0210(8) -0.0042(7) -0.0004(6) -0.0023(7)
C(34) 0.0236(9) 0.032(1) 0.0275(9) -0.0112(8) -0.0016(7) 0.0081(8)
C(35) 0.0168(8) 0.050(1) 0.0256(9) -0.0040(8) 0.0035(7) 0.0174(9)
C(36) 0.0243(9) 0.036(1) 0.0251(9) 0.0086(8) 0.0110(7) 0.0141(8)
C(37) 0.0262(8) 0.0215(9) 0.0186(8) 0.0052(7) 0.0106(7) 0.0029(7)
C(38) 0.0288(9) 0.0137(8) 0.0166(8) 0.0022(7) 0.0083(7) -0.0005(6)
C(39) 0.0268(8) 0.0132(7) 0.0162(8) -0.0011(7) .0061(6) -0.0035(6)
C(40) 0.0285(9) 0.0134(8) 0.0168(8) -0.0018(6) .0085(7) -0.0038(6)
C(41) 0.0312(9) 0.0147(8) 0.0169(8) 0.0053(7) 0.0099(7) 0.0002(6)
C(42) 0.0251(8) 0.0230(9) 0.0220(8) 0.0097(7) 0.0106(7) 0.0049(7)
C(43) 0.0232(8) 0.0234(9) 0.0175(8) 0.0010(7) 0.0051(6) 0.0030(7)
C(44) 0.0211(8) 0.0220(9) 0.0233(9) -0.0002(7) 0.0030(7) 0.0069(7)
C(45) 0.0217(8) 0.0165(8) 0.0257(9) -0.0011(7) 0.0005(7) 0.0032(7)
C(46) 0.0209(8) 0.0269(9) 0.0207(8) 0.0028(7) 0.0056(7) 0.0027(7)
C(47) 0.0165(8) 0.0323(10) 0.0239(9) -0.0019(7) 0.0021(6) 0.0048(8)
C(48) 0.0273(9) 0.0234(9) 0.0183(8) -0.0065(7) 0.0052(7) 0.0013(7)
C(49) 0.0298(9) 0.0217(9) 0.0193(8) -0.0078(7) .0060(7) -0.0012(7)
C(50) 0.0226(8) 0.0288(9) 0.0190(8) -0.0064(7) 0.0083(7) 0.0001(7)
C(51) 0.0191(8) 0.0297(9) 0.0169(8) 0.0024(7) 0.0050(6) -0.0020(7)
C(52) 0.0214(8) 0.0277(9) 0.0150(8) -0.0032(7) .0024(6) -0.0010(7)
C(53) 0.0226(8) 0.0314(10) 0.0185(8) 0.0040(7) 0.0043(7) 0.0078(7)
C(54) 0.0292(9) 0.0225(9) 0.0203(8) 0.0079(7) 0.0114(7) 0.0063(7)

loop_
_atom_type_symbol
_atom_type_description
_atom_type_scat_dispersion_real
_atom_type_scat_dispersion_imag
_atom_type_scat_source
C C 0.003 0.002
;International Tables for Crystallography
(1992, Vol. C, Tables 4.2.6.8 and 6.1.1.4)
;
H H 0.000 0.000
;International Tables for Crystallography
(1992, Vol. C, Table 6.1.1.4)
;
O O 0.011 0.006
;International Tables for Crystallography
(1992, Vol. C, Tables 4.2.6.8 and 6.1.1.4)
;

loop_
_geom_angle_atom_site_label_1
_geom_angle_atom_site_label_2
_geom_angle_atom_site_label_3
_geom_angle
_geom_angle_publ_flag
C(2) C(1) C(6) 118.6(1) yes
C(2) C(1) C(7) 123.4(2) yes
C(6) C(1) C(7) 117.6(2) yes
C(1) C(2) C(3) 118.0(2) yes
C(1) C(2) C(18) 122.3(1) yes
C(3) C(2) C(18) 119.6(1) yes
C(2) C(3) C(4) 123.1(2) yes
C(2) C(3) C(19) 118.5(1) yes
C(4) C(3) C(19) 118.2(1) yes
C(3) C(4) C(5) 118.2(1) yes
C(3) C(4) C(24) 119.5(2) yes
C(5) C(4) C(24) 122.2(2) yes
C(4) C(5) C(6) 118.5(2) yes
C(4) C(5) C(25) 123.4(2) yes
C(6) C(5) C(25) 117.7(2) yes
C(1) C(6) C(5) 123.3(2) yes
C(1) C(7) C(8) 113.1(1) yes
C(7) C(8) C(9) 119.9(2) yes
C(8) C(9) C(10) 113.6(1) yes
C(9) C(10) C(11) 123.3(2) yes
C(9) C(10) C(15) 117.9(2) yes
C(11) C(10) C(15) 118.4(2) yes
C(10) C(11) C(12) 118.3(2) yes
C(10) C(11) C(16) 121.7(2) yes
C(12) C(11) C(16) 119.8(2) yes
C(11) C(12) C(13) 122.6(2) yes
C(11) C(12) C(21) 119.1(1) yes
C(13) C(12) C(21) 117.9(2) yes
C(12) C(13) C(14) 118.0(2) yes
C(12) C(13) C(22) 119.5(2) yes
C(14) C(13) C(22) 122.3(2) yes
C(13) C(14) C(15) 118.7(2) yes
C(13) C(14) C(27) 123.0(2) yes
C(15) C(14) C(27) 117.8(2) yes
C(10) C(15) C(14) 123.7(2) yes
C(11) C(16) C(17) 117.0(1) yes
C(16) C(17) C(18) 118.4(1) yes
C(2) C(18) C(17) 116.6(1) yes
O(1) C(19) C(3) 120.6(1) yes
O(1) C(19) C(20) 119.3(2) yes
C(3) C(19) C(20) 120.1(1) yes
C(19) C(20) C(21) 127.3(2) yes
C(12) C(21) C(20) 126.6(1) yes
C(13) C(22) C(23) 116.7(1) yes
C(22) C(23) C(24) 118.5(2) yes
C(4) C(24) C(23) 117.3(1) yes
C(5) C(25) C(26) 113.7(1) yes
C(25) C(26) C(27) 119.6(2) yes
C(14) C(27) C(26) 113.7(1) yes
C(29) C(28) C(33) 118.7(2) yes
C(29) C(28) C(34) 122.9(2) yes
C(33) C(28) C(34) 117.9(1) yes
C(28) C(29) C(30) 118.4(2) yes
C(28) C(29) C(45) 121.8(2) yes
C(30) C(29) C(45) 119.7(1) yes
C(29) C(30) C(31) 122.5(1) yes
C(29) C(30) C(46) 118.3(1) yes
C(31) C(30) C(46) 119.0(2) yes
C(30) C(31) C(32) 118.4(2) yes
C(30) C(31) C(51) 119.6(1) yes
C(32) C(31) C(51) 121.9(1) yes
C(31) C(32) C(33) 118.7(1) yes
C(31) C(32) C(52) 123.0(2) yes
C(33) C(32) C(52) 117.8(1) yes
C(28) C(33) C(32) 123.0(1) yes
C(28) C(34) C(35) 113.5(2) yes
C(34) C(35) C(36) 120.8(1) yes
C(35) C(36) C(37) 113.7(2) yes
C(36) C(37) C(38) 123.1(2) yes
C(36) C(37) C(42) 118.1(1) yes
C(38) C(37) C(42) 118.4(2) yes
C(37) C(38) C(39) 118.2(1) yes
C(37) C(38) C(43) 121.6(2) yes
C(39) C(38) C(43) 120.0(1) yes
C(38) C(39) C(40) 123.0(1) yes
C(38) C(39) C(48) 118.4(1) yes
C(40) C(39) C(48) 118.3(2) yes
C(39) C(40) C(41) 118.3(2) yes
C(39) C(40) C(49) 119.7(1) yes
C(41) C(40) C(49) 121.9(1) yes
C(40) C(41) C(42) 118.2(1) yes
C(40) C(41) C(54) 123.4(2) yes
C(42) C(41) C(54) 118.0(1) yes
C(37) C(42) C(41) 123.7(2) yes
C(38) C(43) C(44) 116.7(1) yes
C(43) C(44) C(45) 118.1(2) yes
C(29) C(45) C(44) 117.0(1) yes
O(2) C(46) C(30) 120.8(4) yes
O(2) C(46) C(47) 113.2(4) yes
C(30) C(46) C(47) 125.8(2) yes
C(46) C(47) C(48) 128.0(1) yes
O(3) C(48) C(39) 121.8(2) yes
O(3) C(48) C(47) 118.2(2) yes
C(39) C(48) C(47) 120.0(1) yes
C(40) C(49) C(50) 116.4(1) yes
C(49) C(50) C(51) 117.8(2) yes
C(31) C(51) C(50) 117.2(2) yes
C(32) C(52) C(53) 113.2(1) yes
C(52) C(53) C(54) 119.7(1) yes
C(41) C(54) C(53) 113.9(1) yes

loop_
_geom_bond_atom_site_label_1
_geom_bond_atom_site_label_2
_geom_bond_distance
_geom_bond_publ_flag
O(1) C(19) 1.232(2) yes
O(2) C(46) 1.196(8) yes
O(3) C(48) 1.239(2) yes
C(1) C(2) 1.406(2) yes
C(1) C(6) 1.393(2) yes
C(1) C(7) 1.520(2) yes
C(2) C(3) 1.405(2) yes
C(2) C(18) 1.520(3) yes
C(3) C(4) 1.403(2) yes
C(3) C(19) 1.509(2) yes
C(4) C(5) 1.405(2) yes
C(4) C(24) 1.526(2) yes
C(5) C(6) 1.396(2) yes
C(5) C(25) 1.516(3) yes
C(7) C(8) 1.552(2) yes
C(8) C(9) 1.550(3) yes
C(9) C(10) 1.521(2) yes
C(10) C(11) 1.409(3) yes
C(10) C(15) 1.388(3) yes
C(11) C(12) 1.409(2) yes
C(11) C(16) 1.519(3) yes
C(12) C(13) 1.415(2) yes
C(12) C(21) 1.501(3) yes
C(13) C(14) 1.404(3) yes
C(13) C(22) 1.518(3) yes
C(14) C(15) 1.391(3) yes
C(14) C(27) 1.520(3) yes
C(16) C(17) 1.538(2) yes
C(17) C(18) 1.539(2) yes
C(19) C(20) 1.479(2) yes
C(20) C(21) 1.348(2) yes
C(22) C(23) 1.544(3) yes
C(23) C(24) 1.539(2) yes
C(25) C(26) 1.546(2) yes
C(26) C(27) 1.546(2) yes
C(28) C(29) 1.400(2) yes
C(28) C(33) 1.396(2) yes
C(28) C(34) 1.524(3) yes
C(29) C(30) 1.405(3) yes
C(29) C(45) 1.521(2) yes
C(30) C(31) 1.410(2) yes
C(30) C(46) 1.503(2) yes
C(31) C(32) 1.399(2) yes
C(31) C(51) 1.522(3) yes
C(32) C(33) 1.394(3) yes
C(32) C(52) 1.521(2) yes
C(34) C(35) 1.540(3) yes
C(35) C(36) 1.544(3) yes
C(36) C(37) 1.519(3) yes
C(37) C(38) 1.400(2) yes
C(37) C(42) 1.397(2) yes
C(38) C(39) 1.404(3) yes
C(38) C(43) 1.527(2) yes
C(39) C(40) 1.410(2) yes
C(39) C(48) 1.502(2) yes
C(40) C(41) 1.400(2) yes
C(40) C(49) 1.523(3) yes
C(41) C(42) 1.397(3) yes
C(41) C(54) 1.522(2) yes
C(43) C(44) 1.544(2) yes
C(44) C(45) 1.543(3) yes
C(46) C(47) 1.360(2) yes
C(47) C(48) 1.460(3) yes
C(49) C(50) 1.542(3) yes
C(50) C(51) 1.540(3) yes
C(52) C(53) 1.552(3) yes
C(53) C(54) 1.548(2) yes

loop_
_geom_contact_atom_site_label_1
_geom_contact_atom_site_label_2
_geom_contact_distance
_geom_contact_site_symmetry_2
O(1) C(50) 3.313(2) 2_655
O(1) C(45) 3.414(2) 1_565
O(1) C(51) 3.489(2) 2_655
O(2) O(3) 3.286(8) 3_756
O(2) C(26) 3.306(9) 4_554
O(2) C(54) 3.435(8) 2_645
O(3) C(20) 3.483(2) 3_766
O(3) C(21) 3.556(2) 3_766
C(2) C(6) 3.376(2) 3_666
C(3) C(6) 3.600(2) 3_666
C(20) C(52) 3.559(3) 2_655
C(27) C(35) 3.557(2) 4_555
C(47) C(47) 3.579(4) 3_756

loop_
_geom_torsion_atom_site_label_1
_geom_torsion_atom_site_label_2
_geom_torsion_atom_site_label_3
_geom_torsion_atom_site_label_4
_geom_torsion
_geom_torsion_publ_flag
O(1) C(19) C(3) C(2) 91.1(2) yes
O(1) C(19) C(3) C(4) -94.4(2) yes
O(1) C(19) C(20) C(21) -178.9(2) yes
O(2) C(46) C(30) C(29) 86.6(5) yes
O(2) C(46) C(30) C(31) -98.9(5) yes
O(2) C(46) C(47) C(48) -173.0(5) yes
O(3) C(48) C(39) C(38) -90.7(2) yes
O(3) C(48) C(39) C(40) 95.7(2) yes
O(3) C(48) C(47) C(46) 176.7(2) yes
C(1) C(2) C(3) C(4) 2.7(2) yes
C(1) C(2) C(3) C(19) 176.9(1) yes
C(1) C(2) C(18) C(17) -66.6(2) yes
C(1) C(6) C(5) C(4) 6.5(2) yes
C(1) C(6) C(5) C(25) -166.9(1) yes
C(1) C(7) C(8) C(9) -60.9(2) yes
C(2) C(1) C(6) C(5) -6.7(2) yes
C(2) C(1) C(7) C(8) 108.1(2) yes
C(2) C(3) C(4) C(5) -2.9(2) yes
C(2) C(3) C(4) C(24) 174.1(1) yes
C(2) C(3) C(19) C(20) -89.3(2) yes
C(2) C(18) C(17) C(16) -50.1(2) yes
C(3) C(2) C(1) C(6) 1.9(2) yes
C(3) C(2) C(1) C(7) -170.9(1) yes
C(3) C(2) C(18) C(17) 109.3(2) yes
C(3) C(4) C(5) C(6) -1.6(2) yes
C(3) C(4) C(5) C(25) 171.4(1) yes
C(3) C(4) C(24) C(23) -111.3(2) yes
C(3) C(19) C(20) C(21) 1.6(3) yes
C(4) C(3) C(2) C(18) -173.4(1) yes
C(4) C(3) C(19) C(20) 85.1(2) yes
C(4) C(5) C(25) C(26) -108.9(2) yes
C(4) C(24) C(23) C(22) 49.9(2) yes
C(5) C(4) C(3) C(19) -177.1(1) yes
C(5) C(4) C(24) C(23) 65.6(2) yes
C(5) C(6) C(1) C(7) 166.6(1) yes
C(5) C(25) C(26) C(27) 61.8(2) yes
C(6) C(1) C(2) C(18) 178.0(1) yes
C(6) C(1) C(7) C(8) -64.8(2) yes
C(6) C(5) C(4) C(24) -178.6(1) yes
C(6) C(5) C(25) C(26) 64.1(2) yes
C(7) C(1) C(2) C(18) 5.1(2) yes
C(7) C(8) C(9) C(10) 61.9(2) yes
C(8) C(9) C(10) C(11) -108.7(2) yes
C(8) C(9) C(10) C(15) 63.6(2) yes
C(9) C(10) C(11) C(12) 170.0(1) yes
C(9) C(10) C(11) C(16) -5.9(2) yes
C(9) C(10) C(15) C(14) -167.4(1) yes
C(10) C(11) C(12) C(13) -0.4(2) yes
C(10) C(11) C(12) C(21) -173.1(1) yes
C(10) C(11) C(16) C(17) 66.3(2) yes
C(10) C(15) C(14) C(13) -5.5(2) yes
C(10) C(15) C(14) C(27) 166.6(1) yes
C(11) C(10) C(15) C(14) 5.3(2) yes
C(11) C(12) C(13) C(14) 0.2(2) yes
C(11) C(12) C(13) C(22) -175.3(1) yes
C(11) C(12) C(21) C(20) 85.1(2) yes
C(11) C(16) C(17) C(18) 50.2(2) yes
C(12) C(11) C(10) C(15) -2.2(2) yes
C(12) C(11) C(16) C(17) -109.6(2) yes
C(12) C(13) C(14) C(15) 2.6(2) yes
C(12) C(13) C(14) C(27) -169.1(1) yes
C(12) C(13) C(22) C(23) 107.1(2) yes
C(12) C(21) C(20) C(19) -0.3(3) yes
C(13) C(12) C(11) C(16) 175.6(1) yes
C(13) C(12) C(21) C(20) -88.0(2) yes
C(13) C(14) C(27) C(26) 108.0(2) yes
C(13) C(22) C(23) C(24) -48.5(2) yes
C(14) C(13) C(12) C(21) 173.0(1) yes
C(14) C(13) C(22) C(23) -68.2(2) yes
C(14) C(27) C(26) C(25) -61.1(2) yes
C(15) C(10) C(11) C(16) -178.1(1) yes
C(15) C(14) C(13) C(22) 177.9(1) yes
C(15) C(14) C(27) C(26) -63.7(2) yes
C(16) C(11) C(12) C(21) 2.9(2) yes
C(18) C(2) C(3) C(19) 0.8(2) yes
C(19) C(3) C(4) C(24) 0.0(2) yes
C(21) C(12) C(13) C(22) -2.4(2) yes
C(22) C(13) C(14) C(27) 6.3(2) yes
C(24) C(4) C(5) C(25) -5.6(2) yes
C(28) C(29) C(30) C(31) 0.7(3) yes
C(28) C(29) C(30) C(46) 174.9(2) yes
C(28) C(29) C(45) C(44) -68.6(2) yes
C(28) C(33) C(32) C(31) 5.5(3) yes
C(28) C(33) C(32) C(52) -166.4(2) yes
C(28) C(34) C(35) C(36) -60.3(2) yes
C(29) C(28) C(33) C(32) -5.5(3) yes
C(29) C(28) C(34) C(35) 105.5(2) yes
C(29) C(30) C(31) C(32) -0.7(3) yes
C(29) C(30) C(31) C(51) 175.4(2) yes
C(29) C(30) C(46) C(47) -88.6(2) yes
C(29) C(45) C(44) C(43) -50.2(2) yes
C(30) C(29) C(28) C(33) 2.2(2) yes
C(30) C(29) C(28) C(34) -169.3(2) yes
C(30) C(29) C(45) C(44) 108.3(2) yes
C(30) C(31) C(32) C(33) -2.3(2) yes
C(30) C(31) C(32) C(52) 169.2(2) yes
C(30) C(31) C(51) C(50) -108.2(2) yes
C(30) C(46) C(47) C(48) 2.5(3) yes
C(31) C(30) C(29) C(45) -176.3(2) yes
C(31) C(30) C(46) C(47) 85.9(2) yes
C(31) C(32) C(52) C(53) -106.9(2) yes
C(31) C(51) C(50) C(49) 50.8(2) yes
C(32) C(31) C(30) C(46) -174.9(2) yes
C(32) C(31) C(51) C(50) 67.8(2) yes
C(32) C(33) C(28) C(34) 166.5(2) yes
C(32) C(52) C(53) C(54) 61.2(2) yes
C(33) C(28) C(29) C(45) 179.2(2) yes
C(33) C(28) C(34) C(35) -66.1(2) yes
C(33) C(32) C(31) C(51) -178.3(2) yes
C(33) C(32) C(52) C(53) 64.7(2) yes
C(34) C(28) C(29) C(45) 7.7(3) yes
C(34) C(35) C(36) C(37) 61.1(2) yes
C(35) C(36) C(37) C(38) -109.9(2) yes
C(35) C(36) C(37) C(42) 62.7(2) yes
C(36) C(37) C(38) C(39) 170.8(2) yes
C(36) C(37) C(38) C(43) -3.9(3) yes
C(36) C(37) C(42) C(41) -167.3(2) yes
C(37) C(38) C(39) C(40) -2.2(2) yes
C(37) C(38) C(39) C(48) -175.4(2) yes
C(37) C(38) C(43) C(44) 64.2(2) yes
C(37) C(42) C(41) C(40) -5.4(3) yes
C(37) C(42) C(41) C(54) 167.8(2) yes
C(38) C(37) C(42) C(41) 5.6(3) yes
C(38) C(39) C(40) C(41) 2.4(2) yes
C(38) C(39) C(40) C(49) -174.0(2) yes
C(38) C(39) C(48) C(47) 87.6(2) yes
C(38) C(43) C(44) C(45) 50.5(2) yes
C(39) C(38) C(37) C(42) -1.7(2) yes
C(39) C(38) C(43) C(44) -110.5(2) yes
C(39) C(40) C(41) C(42) 1.3(2) yes
C(39) C(40) C(41) C(54) -171.5(1) yes
C(39) C(40) C(49) C(50) 111.7(2) yes
C(39) C(48) C(47) C(46) -1.6(3) yes
C(40) C(39) C(38) C(43) 172.6(2) yes
C(40) C(39) C(48) C(47) -86.0(2) yes
C(40) C(41) C(54) C(53) 109.7(2) yes
C(40) C(49) C(50) C(51) -50.7(2) yes
C(41) C(40) C(39) C(48) 175.7(1) yes
C(41) C(40) C(49) C(50) -64.7(2) yes
C(41) C(54) C(53) C(52) -61.5(2) yes
C(42) C(37) C(38) C(43) -176.4(2) yes
C(42) C(41) C(40) C(49) 177.7(2) yes
C(42) C(41) C(54) C(53) -63.1(2) yes
C(43) C(38) C(39) C(48) -0.6(2) yes
C(45) C(29) C(30) C(46) -2.1(2) yes
C(46) C(30) C(31) C(51) 1.2(2) yes
C(48) C(39) C(40) C(49) -0.8(2) yes
C(49) C(40) C(41) C(54) 4.9(2) yes
C(51) C(31) C(32) C(52) -6.8(3) yes
C(51) C(31) C(32) C(52) -6.8(3) yes
